data_7022954
loop_
_publ_author_name
'Li, L\"uying'
'Du, Kejie'
'Wang, Yi'
'Jia, Haina'
'Hou, Xiaojuan'
'Chao, Hui'
'Ji, Liangnian'

_publ_section_title
;
 Self-activating nuclease and anticancer activities of copper(II)
 complexes with aryl-modified 2,6-di(thiazol-2-yl)pyridine.
;
_journal_issue 32
_journal_name_full 'Dalton transactions (Cambridge, England : 2003)'
_journal_page_first 11576
_journal_page_last 11588
_journal_paper_doi 10.1039/c3dt50395j
_journal_volume 42
_journal_year 2013
_chemical_formula_sum 'C17 H11 Cl2 Cu N3 S2'
_chemical_formula_weight 455.85
_chemical_name_systematic
;
?
;
_space_group_IT_number 14
_symmetry_cell_setting monoclinic
_symmetry_space_group_name_Hall '-P 2yn'
_symmetry_space_group_name_H-M 'P 1 21/n 1'
_atom_sites_solution_hydrogens geom
_atom_sites_solution_primary direct
_atom_sites_solution_secondary difmap
_audit_creation_method SHELXL-97
_cell_angle_alpha 90.00
_cell_angle_beta 102.327(2)
_cell_angle_gamma 90.00
_cell_formula_units_Z 8
_cell_length_a 18.5932(18)
_cell_length_b 8.4641(8)
_cell_length_c 23.526(2)
_cell_measurement_reflns_used 3154
_cell_measurement_temperature 293(2)
_cell_measurement_theta_max 23.359
_cell_measurement_theta_min 2.5645
_cell_volume 3617.0(6)
_computing_cell_refinement 'SAINT+ Ver. 6.22, Bruker AXS Inc., 2001.'
_computing_data_collection 'SMART Bruker AXS Inc., 1998.'
_computing_data_reduction 'SAINT+ Ver. 6.22, Bruker AXS Inc., 2001.'
_computing_molecular_graphics 'SHELXTL Ver. 6.12, (Sheldrick, 2000)'
_computing_publication_material 'SHELXTL Ver. 6.12, (Sheldrick, 2000)'
_computing_structure_refinement 'SHELXTL Ver. 6.12, (Sheldrick, 2000)'
_computing_structure_solution 'SHELXTL Ver. 6.12, (Sheldrick, 2000)'
_diffrn_ambient_temperature 293(2)
_diffrn_measured_fraction_theta_full 0.987
_diffrn_measured_fraction_theta_max 0.987
_diffrn_measurement_device_type 'Bruker Apex CCd'
_diffrn_measurement_method '\w scan'
_diffrn_radiation_monochromator graphite
_diffrn_radiation_source 'fine-focus sealed tube'
_diffrn_radiation_type MoK\a
_diffrn_radiation_wavelength 0.71073
_diffrn_reflns_av_R_equivalents 0.0338
_diffrn_reflns_av_sigmaI/netI 0.0504
_diffrn_reflns_limit_h_max 13
_diffrn_reflns_limit_h_min -22
_diffrn_reflns_limit_k_max 10
_diffrn_reflns_limit_k_min -9
_diffrn_reflns_limit_l_max 23
_diffrn_reflns_limit_l_min -28
_diffrn_reflns_number 15196
_diffrn_reflns_theta_full 26.00
_diffrn_reflns_theta_max 26.00
_diffrn_reflns_theta_min 1.27
_exptl_absorpt_coefficient_mu 1.739
_exptl_absorpt_correction_T_max 0.7805
_exptl_absorpt_correction_T_min 0.7224
_exptl_absorpt_correction_type multi-scan
_exptl_absorpt_process_details SADABS
_exptl_crystal_colour Green
_exptl_crystal_density_diffrn 1.674
_exptl_crystal_density_method 'not measured'
_exptl_crystal_description Block
_exptl_crystal_F_000 1832
_exptl_crystal_size_max 0.20
_exptl_crystal_size_mid 0.20
_exptl_crystal_size_min 0.15
_refine_diff_density_max 0.703
_refine_diff_density_min -0.366
_refine_diff_density_rms 0.084
_refine_ls_extinction_method none
_refine_ls_goodness_of_fit_ref 1.004
_refine_ls_hydrogen_treatment constr
_refine_ls_matrix_type full
_refine_ls_number_parameters 451
_refine_ls_number_reflns 7026
_refine_ls_number_restraints 0
_refine_ls_restrained_S_all 1.004
_refine_ls_R_factor_all 0.0686
_refine_ls_R_factor_gt 0.0447
_refine_ls_shift/su_max 0.001
_refine_ls_shift/su_mean 0.000
_refine_ls_structure_factor_coef Fsqd
_refine_ls_weighting_details 'calc w=1/[\s^2^(Fo^2^)+(0.0694P)^2^+0.0000P] where P=(Fo^2^+2Fc^2^)/3'
_refine_ls_weighting_scheme calc
_refine_ls_wR_factor_gt 0.1094
_refine_ls_wR_factor_ref 0.1318
_reflns_number_gt 4888
_reflns_number_total 7026
_reflns_threshold_expression >2sigma(I)
_cod_data_source_file c3dt50395j.txt
_cod_data_source_block Cu(pdtp)Cl2
_cod_depositor_comments
;
The following automatic conversions were performed:

'_symmetry_cell_setting' value 'Monoclinic' changed to 'monoclinic'
according to /home/saulius/struct/CIF-dictionaries/cif_core.dic
dictionary named 'cif_core.dic' version 2.4.2 from 2011-04-26.

Automatic conversion script
Id: cif_fix_values 1891 2012-01-12 08:04:46Z andrius 
;
_cod_original_cell_volume 3617.1(6)
_cod_original_sg_symbol_H-M P21/n
_cod_database_code 7022954

loop_
_symmetry_equiv_pos_as_xyz
'x, y, z'
'-x+1/2, y+1/2, -z+1/2'
'-x, -y, -z'
'x-1/2, -y-1/2, z-1/2'

loop_
_atom_site_label
_atom_site_type_symbol
_atom_site_fract_x
_atom_site_fract_y
_atom_site_fract_z
_atom_site_U_iso_or_equiv
_atom_site_adp_type
_atom_site_occupancy
_atom_site_symmetry_multiplicity
_atom_site_calc_flag
_atom_site_refinement_flags
Cu1 Cu 0.07437(2) 0.42812(5) 0.154687(19) 0.04300(15) Uani 1 1 d .
Cu2 Cu 0.39120(3) 0.37080(6) -0.00392(2) 0.05267(17) Uani 1 1 d .
S1 S 0.26224(6) 0.10399(13) 0.15138(5) 0.0574(3) Uani 1 1 d .
S2 S -0.13190(5) 0.45139(13) 0.01826(5) 0.0527(3) Uani 1 1 d .
S4 S 0.56997(7) 0.14146(14) -0.07465(5) 0.0601(3) Uani 1 1 d .
S3 S 0.39565(7) 0.43708(16) 0.18451(6) 0.0683(3) Uani 1 1 d .
Cl1 Cl 0.13951(5) 0.66450(12) 0.13062(4) 0.0536(3) Uani 1 1 d .
Cl2 Cl 0.05581(6) 0.47717(15) 0.24454(4) 0.0605(3) Uani 1 1 d .
Cl3 Cl 0.32550(7) 0.54580(15) -0.06379(6) 0.0750(4) Uani 1 1 d .
Cl4 Cl 0.30660(6) 0.14720(13) -0.00409(5) 0.0605(3) Uani 1 1 d .
N1 N 0.16675(17) 0.2894(4) 0.17799(13) 0.0470(8) Uani 1 1 d .
N3 N -0.02776(16) 0.4814(4) 0.10749(13) 0.0419(7) Uani 1 1 d .
N6 N 0.45725(19) 0.2910(4) -0.05735(15) 0.0538(9) Uani 1 1 d .
N4 N 0.37160(18) 0.4507(4) 0.07437(16) 0.0543(9) Uani 1 1 d .
C15 C 0.0677(3) -0.1332(6) -0.1735(2) 0.0754(15) Uani 1 1 d .
H15A H 0.0672 -0.1903 -0.2073 0.090 Uiso 1 1 calc R
C32 C 0.7529(4) -0.1047(7) 0.2557(3) 0.098(2) Uani 1 1 d .
H32A H 0.7904 -0.1523 0.2829 0.118 Uiso 1 1 calc R
N2 N 0.07018(16) 0.3004(3) 0.08368(12) 0.0400(7) Uani 1 1 d .
N5 N 0.47627(17) 0.2831(4) 0.05261(14) 0.0463(8) Uani 1 1 d .
C34 C 0.7033(3) -0.0225(7) 0.1584(2) 0.0953(19) Uani 1 1 d .
H34A H 0.7081 -0.0163 0.1199 0.114 Uiso 1 1 calc R
C9 C -0.0449(2) 0.4107(4) 0.05629(15) 0.0411(9) Uani 1 1 d .
C33 C 0.7567(4) -0.0979(9) 0.1988(3) 0.122(3) Uani 1 1 d .
H33A H 0.7962 -0.1451 0.1869 0.147 Uiso 1 1 calc R
C8 C 0.01120(19) 0.3074(4) 0.03998(15) 0.0384(8) Uani 1 1 d .
C2 C 0.2756(2) 0.1746(5) 0.22077(17) 0.0553(11) Uani 1 1 d .
H2A H 0.3158 0.1493 0.2503 0.066 Uiso 1 1 calc R
C4 C 0.1272(2) 0.2073(4) 0.07944(15) 0.0424(9) Uani 1 1 d .
C29 C 0.6427(2) 0.0440(5) 0.17434(19) 0.0514(10) Uani 1 1 d .
C1 C 0.2205(2) 0.2717(5) 0.22731(17) 0.0497(10) Uani 1 1 d .
H1A H 0.2192 0.3223 0.2622 0.060 Uiso 1 1 calc R
C26 C 0.5162(2) 0.2131(5) -0.02987(17) 0.0485(10) Uani 1 1 d .
C21 C 0.4787(2) 0.2930(5) 0.10944(17) 0.0476(9) Uani 1 1 d .
C5 C 0.1276(2) 0.1204(4) 0.02956(16) 0.0460(9) Uani 1 1 d .
H5A H 0.1675 0.0560 0.0276 0.055 Uiso 1 1 calc R
C24 C 0.5831(2) 0.1211(4) 0.07169(18) 0.0487(10) Uani 1 1 d .
H24A H 0.6181 0.0633 0.0576 0.058 Uiso 1 1 calc R
C20 C 0.4168(2) 0.3919(5) 0.11954(19) 0.0503(10) Uani 1 1 d .
C7 C 0.0082(2) 0.2254(4) -0.01152(16) 0.0436(9) Uani 1 1 d .
H7A H -0.0329 0.2335 -0.0418 0.052 Uiso 1 1 calc R
C10 C -0.1460(2) 0.5692(5) 0.07395(18) 0.0560(11) Uani 1 1 d .
H10A H -0.1893 0.6238 0.0743 0.067 Uiso 1 1 calc R
C12 C 0.0680(2) 0.0409(4) -0.07193(16) 0.0486(10) Uani 1 1 d .
C3 C 0.1818(2) 0.2064(4) 0.13459(16) 0.0435(9) Uani 1 1 d .
C13 C 0.0060(3) 0.0376(5) -0.11735(18) 0.0611(12) Uani 1 1 d .
H13A H -0.0360 0.0939 -0.1144 0.073 Uiso 1 1 calc R
C23 C 0.5858(2) 0.1279(4) 0.13186(17) 0.0456(9) Uani 1 1 d .
C14 C 0.0075(3) -0.0502(6) -0.1670(2) 0.0762(15) Uani 1 1 d .
H14A H -0.0343 -0.0522 -0.1968 0.091 Uiso 1 1 calc R
C11 C -0.0851(2) 0.5715(5) 0.11750(18) 0.0491(10) Uani 1 1 d .
H11A H -0.0825 0.6295 0.1515 0.059 Uiso 1 1 calc R
C22 C 0.5318(2) 0.2175(5) 0.15007(17) 0.0502(10) Uani 1 1 d .
H22A H 0.5317 0.2262 0.1895 0.060 Uiso 1 1 calc R
C6 C 0.0681(2) 0.1299(4) -0.01759(15) 0.0429(9) Uani 1 1 d .
C25 C 0.5281(2) 0.2009(5) 0.03354(17) 0.0460(9) Uani 1 1 d .
C17 C 0.1295(3) -0.0434(5) -0.0789(2) 0.0641(12) Uani 1 1 d .
H17A H 0.1718 -0.0414 -0.0494 0.077 Uiso 1 1 calc R
C19 C 0.3207(3) 0.5395(6) 0.1481(2) 0.0725(14) Uani 1 1 d .
H19A H 0.2872 0.5917 0.1658 0.087 Uiso 1 1 calc R
C18 C 0.3168(2) 0.5343(5) 0.0908(2) 0.0643(13) Uani 1 1 d .
H18A H 0.2796 0.5840 0.0641 0.077 Uiso 1 1 calc R
C16 C 0.1293(3) -0.1313(6) -0.1293(2) 0.0780(15) Uani 1 1 d .
H16A H 0.1708 -0.1885 -0.1328 0.094 Uiso 1 1 calc R
C28 C 0.4536(3) 0.2944(5) -0.11585(19) 0.0619(12) Uani 1 1 d .
H28A H 0.4156 0.3439 -0.1419 0.074 Uiso 1 1 calc R
C30 C 0.6398(3) 0.0312(6) 0.2316(2) 0.0752(14) Uani 1 1 d .
H30A H 0.5994 0.0732 0.2437 0.090 Uiso 1 1 calc R
C27 C 0.5097(3) 0.2198(5) -0.13292(19) 0.0658(13) Uani 1 1 d .
H27A H 0.5148 0.2121 -0.1713 0.079 Uiso 1 1 calc R
C31 C 0.6943(3) -0.0415(7) 0.2722(2) 0.0879(17) Uani 1 1 d .
H31A H 0.6905 -0.0468 0.3109 0.105 Uiso 1 1 calc R

loop_
_atom_site_aniso_label
_atom_site_aniso_U_11
_atom_site_aniso_U_22
_atom_site_aniso_U_33
_atom_site_aniso_U_23
_atom_site_aniso_U_13
_atom_site_aniso_U_12
Cu1 0.0402(3) 0.0564(3) 0.0297(3) -0.0003(2) 0.0016(2) -0.0005(2)
Cu2 0.0467(3) 0.0623(3) 0.0483(3) -0.0078(2) 0.0086(2) -0.0071(2)
S1 0.0534(6) 0.0681(7) 0.0453(6) 0.0008(5) -0.0014(5) 0.0154(5)
S2 0.0373(5) 0.0679(7) 0.0472(6) 0.0029(5) -0.0038(5) -0.0031(5)
S4 0.0666(7) 0.0666(7) 0.0547(7) -0.0117(5) 0.0299(6) -0.0117(6)
S3 0.0641(7) 0.0895(9) 0.0569(8) -0.0184(6) 0.0254(6) -0.0021(7)
Cl1 0.0461(5) 0.0645(6) 0.0459(6) 0.0078(5) 0.0000(5) -0.0057(5)
Cl2 0.0528(6) 0.0937(8) 0.0367(6) -0.0064(5) 0.0133(5) -0.0111(6)
Cl3 0.0592(7) 0.0758(8) 0.0841(9) 0.0171(6) 0.0022(6) -0.0123(6)
Cl4 0.0541(6) 0.0651(7) 0.0663(7) -0.0124(5) 0.0220(5) -0.0138(5)
N1 0.0491(19) 0.0549(19) 0.0333(18) -0.0005(15) 0.0005(15) 0.0042(16)
N3 0.0402(17) 0.0527(18) 0.0314(17) 0.0024(14) 0.0047(14) -0.0072(15)
N6 0.058(2) 0.061(2) 0.045(2) -0.0079(17) 0.0156(17) -0.0121(18)
N4 0.0429(19) 0.064(2) 0.056(2) -0.0183(18) 0.0105(17) -0.0016(17)
C15 0.105(4) 0.075(3) 0.048(3) -0.022(2) 0.024(3) -0.016(3)
C32 0.099(5) 0.114(5) 0.086(5) 0.043(4) 0.031(4) 0.043(4)
N2 0.0419(17) 0.0460(17) 0.0297(16) 0.0006(13) 0.0023(14) -0.0033(14)
N5 0.0444(18) 0.0551(19) 0.0407(19) -0.0092(15) 0.0118(15) -0.0103(16)
C34 0.088(4) 0.138(5) 0.068(4) 0.017(3) 0.034(3) 0.043(4)
C9 0.036(2) 0.053(2) 0.031(2) 0.0076(17) 0.0008(16) -0.0085(17)
C33 0.109(5) 0.179(7) 0.087(5) 0.041(5) 0.037(4) 0.088(5)
C8 0.041(2) 0.0403(19) 0.032(2) 0.0015(16) 0.0033(16) -0.0089(16)
C2 0.059(3) 0.061(3) 0.037(2) 0.0079(19) -0.009(2) 0.006(2)
C4 0.046(2) 0.048(2) 0.032(2) 0.0026(17) 0.0050(17) 0.0017(18)
C29 0.049(2) 0.054(2) 0.053(3) -0.001(2) 0.017(2) -0.011(2)
C1 0.053(2) 0.058(2) 0.033(2) 0.0043(18) -0.0036(18) 0.000(2)
C26 0.050(2) 0.053(2) 0.045(2) -0.0129(19) 0.017(2) -0.016(2)
C21 0.046(2) 0.057(2) 0.043(2) -0.0112(19) 0.0165(19) -0.0066(19)
C5 0.048(2) 0.048(2) 0.040(2) 0.0002(18) 0.0050(18) 0.0008(18)
C24 0.045(2) 0.048(2) 0.057(3) -0.0092(19) 0.019(2) -0.0088(18)
C20 0.045(2) 0.061(2) 0.047(2) -0.013(2) 0.015(2) -0.010(2)
C7 0.045(2) 0.049(2) 0.031(2) 0.0049(17) -0.0040(17) -0.0095(18)
C10 0.043(2) 0.073(3) 0.053(3) 0.004(2) 0.011(2) 0.002(2)
C12 0.062(3) 0.048(2) 0.034(2) 0.0003(17) 0.0064(19) -0.013(2)
C3 0.044(2) 0.049(2) 0.035(2) 0.0007(18) 0.0042(17) 0.0009(18)
C13 0.072(3) 0.065(3) 0.042(3) -0.004(2) 0.003(2) -0.002(2)
C23 0.044(2) 0.046(2) 0.049(2) -0.0047(18) 0.0145(19) -0.0126(18)
C14 0.103(4) 0.080(3) 0.037(3) -0.007(2) -0.004(3) -0.021(3)
C11 0.045(2) 0.062(3) 0.041(2) 0.0016(19) 0.0106(19) -0.003(2)
C22 0.050(2) 0.064(3) 0.040(2) -0.0095(19) 0.0145(19) -0.008(2)
C6 0.051(2) 0.046(2) 0.030(2) 0.0034(16) 0.0049(17) -0.0106(18)
C25 0.044(2) 0.054(2) 0.043(2) -0.0123(19) 0.0172(19) -0.0138(19)
C17 0.065(3) 0.074(3) 0.052(3) -0.018(2) 0.010(2) -0.008(2)
C19 0.059(3) 0.081(3) 0.082(4) -0.027(3) 0.027(3) -0.002(3)
C18 0.047(3) 0.071(3) 0.074(3) -0.019(3) 0.009(2) -0.001(2)
C16 0.088(4) 0.086(4) 0.063(3) -0.026(3) 0.022(3) -0.006(3)
C28 0.075(3) 0.067(3) 0.043(3) -0.001(2) 0.011(2) -0.014(3)
C30 0.071(3) 0.100(4) 0.060(3) 0.010(3) 0.027(3) 0.022(3)
C27 0.085(3) 0.072(3) 0.046(3) -0.012(2) 0.027(2) -0.023(3)
C31 0.105(5) 0.100(4) 0.066(4) 0.025(3) 0.034(3) 0.026(4)

loop_
_atom_type_symbol
_atom_type_description
_atom_type_scat_dispersion_real
_atom_type_scat_dispersion_imag
_atom_type_scat_source
C C 0.0033 0.0016 'International Tables Vol C Tables 4.2.6.8 and 6.1.1.4'
H H 0.0000 0.0000 'International Tables Vol C Tables 4.2.6.8 and 6.1.1.4'
N N 0.0061 0.0033 'International Tables Vol C Tables 4.2.6.8 and 6.1.1.4'
Cu Cu 0.3201 1.2651 'International Tables Vol C Tables 4.2.6.8 and 6.1.1.4'
Cl Cl 0.1484 0.1585 'International Tables Vol C Tables 4.2.6.8 and 6.1.1.4'
S S 0.1246 0.1234 'International Tables Vol C Tables 4.2.6.8 and 6.1.1.4'

loop_
_geom_angle_atom_site_label_1
_geom_angle_atom_site_label_2
_geom_angle_atom_site_label_3
_geom_angle
N2 Cu1 N3 78.26(12)
N2 Cu1 N1 78.05(12)
N3 Cu1 N1 154.30(12)
N2 Cu1 Cl2 155.17(9)
N3 Cu1 Cl2 99.16(9)
N1 Cu1 Cl2 98.15(9)
N2 Cu1 Cl1 100.50(9)
N3 Cu1 Cl1 98.14(9)
N1 Cu1 Cl1 95.81(9)
Cl2 Cu1 Cl1 104.30(4)
N5 Cu2 N6 77.95(14)
N5 Cu2 N4 77.97(14)
N6 Cu2 N4 153.77(14)
N5 Cu2 Cl3 158.08(9)
N6 Cu2 Cl3 98.71(11)
N4 Cu2 Cl3 99.74(11)
N5 Cu2 Cl4 97.56(9)
N6 Cu2 Cl4 102.24(10)
N4 Cu2 Cl4 91.08(10)
Cl3 Cu2 Cl4 104.30(5)
C3 S1 C2 89.1(2)
C9 S2 C10 90.0(2)
C27 S4 C26 89.3(2)
C20 S3 C19 89.1(2)
C3 N1 C1 111.2(3)
C3 N1 Cu1 113.7(2)
C1 N1 Cu1 134.9(3)
C9 N3 C11 111.3(3)
C9 N3 Cu1 114.3(3)
C11 N3 Cu1 134.3(3)
C26 N6 C28 111.2(4)
C26 N6 Cu2 114.0(3)
C28 N6 Cu2 134.8(3)
C20 N4 C18 110.9(4)
C20 N4 Cu2 113.3(3)
C18 N4 Cu2 135.1(3)
C14 C15 C16 118.9(5)
C31 C32 C33 119.0(5)
C4 N2 C8 120.1(3)
C4 N2 Cu1 119.7(2)
C8 N2 Cu1 120.3(3)
C21 N5 C25 119.8(3)
C21 N5 Cu2 120.1(3)
C25 N5 Cu2 119.9(3)
C29 C34 C33 120.7(5)
N3 C9 C8 117.4(3)
N3 C9 S2 113.8(3)
C8 C9 S2 128.8(3)
C32 C33 C34 121.3(6)
N2 C8 C7 121.6(4)
N2 C8 C9 109.7(3)
C7 C8 C9 128.8(3)
C1 C2 S1 111.3(3)
N2 C4 C5 121.4(3)
N2 C4 C3 110.2(3)
C5 C4 C3 128.2(4)
C30 C29 C34 116.3(4)
C30 C29 C23 122.2(4)
C34 C29 C23 121.4(4)
C2 C1 N1 113.9(4)
N6 C26 C25 117.5(4)
N6 C26 S4 114.1(3)
C25 C26 S4 128.4(3)
N5 C21 C22 122.2(4)
N5 C21 C20 109.6(4)
C22 C21 C20 128.1(4)
C4 C5 C6 119.8(4)
C25 C24 C23 119.7(4)
N4 C20 C21 118.1(4)
N4 C20 S3 114.5(3)
C21 C20 S3 127.4(3)
C8 C7 C6 119.4(3)
C11 C10 S2 110.3(3)
C17 C12 C13 117.9(4)
C17 C12 C6 120.9(4)
C13 C12 C6 121.2(4)
N1 C3 C4 117.5(3)
N1 C3 S1 114.4(3)
C4 C3 S1 128.0(3)
C14 C13 C12 119.5(5)
C22 C23 C24 117.2(4)
C22 C23 C29 120.9(4)
C24 C23 C29 122.0(4)
C15 C14 C13 122.5(5)
C10 C11 N3 114.6(4)
C21 C22 C23 119.7(4)
C5 C6 C7 117.6(3)
C5 C6 C12 120.8(4)
C7 C6 C12 121.6(3)
N5 C25 C24 121.4(4)
N5 C25 C26 109.9(4)
C24 C25 C26 128.7(4)
C12 C17 C16 121.3(5)
C18 C19 S3 110.6(4)
C19 C18 N4 114.9(5)
C15 C16 C17 119.9(5)
C27 C28 N6 114.5(4)
C29 C30 C31 122.7(5)
C28 C27 S4 111.0(3)
C32 C31 C30 119.9(5)

loop_
_geom_bond_atom_site_label_1
_geom_bond_atom_site_label_2
_geom_bond_distance
Cu1 N2 1.977(3)
Cu1 N3 2.035(3)
Cu1 N1 2.056(3)
Cu1 Cl2 2.2520(11)
Cu1 Cl1 2.4665(11)
Cu2 N5 1.981(3)
Cu2 N6 2.050(3)
Cu2 N4 2.066(3)
Cu2 Cl3 2.2217(13)
Cu2 Cl4 2.4604(11)
S1 C3 1.701(4)
S1 C2 1.706(4)
S2 C9 1.708(4)
S2 C10 1.711(5)
S4 C27 1.708(5)
S4 C26 1.710(4)
S3 C20 1.701(4)
S3 C19 1.708(5)
N1 C3 1.317(5)
N1 C1 1.369(4)
N3 C9 1.322(5)
N3 C11 1.372(5)
N6 C26 1.324(5)
N6 C28 1.364(5)
N4 C20 1.304(5)
N4 C18 1.362(5)
C15 C14 1.357(7)
C15 C16 1.373(7)
C32 C31 1.344(8)
C32 C33 1.356(8)
N2 C4 1.341(5)
N2 C8 1.335(4)
N5 C21 1.331(5)
N5 C25 1.342(5)
C34 C29 1.381(6)
C34 C33 1.376(7)
C9 C8 1.473(5)
C8 C7 1.387(5)
C2 C1 1.347(6)
C4 C5 1.386(5)
C4 C3 1.467(5)
C29 C30 1.364(6)
C29 C23 1.473(6)
C26 C25 1.464(5)
C21 C22 1.377(5)
C21 C20 1.482(5)
C5 C6 1.392(5)
C24 C25 1.384(6)
C24 C23 1.407(5)
C7 C6 1.407(5)
C10 C11 1.355(6)
C12 C17 1.386(6)
C12 C13 1.395(6)
C12 C6 1.484(5)
C13 C14 1.389(6)
C23 C22 1.397(5)
C17 C16 1.399(6)
C19 C18 1.335(7)
C28 C27 1.352(6)
C30 C31 1.381(7)
